data_4509567
loop_
_publ_author_name
'Meng, Jing-Xin'
'Lu, Ying'
'Li, Yang-Guang'
'Fu, Hai'
'Wang, En-Bo'

_publ_section_title
;
 Base-Directed Self-Assembly of Octamolybdate-Based Frameworks Decorated
 by Flexible N-Containing Ligands
;
_journal_issue 9
_journal_name_full 'Crystal Growth &amp; Design'
_journal_page_first 4116
_journal_paper_doi 10.1021/cg900352e
_journal_volume 9
_journal_year 2009
_chemical_formula_sum 'C26 H32 Mo8 N4 O26'
_chemical_formula_weight 1584.08
_chemical_name_systematic
; 
 ? 
;
_space_group_IT_number 14
_symmetry_cell_setting monoclinic
_symmetry_space_group_name_Hall '-P 2ybc'
_symmetry_space_group_name_H-M 'P 1 21/c 1'
_atom_sites_solution_hydrogens geom
_atom_sites_solution_primary direct
_atom_sites_solution_secondary difmap
_audit_creation_method SHELXL-97
_cell_angle_alpha 90.00
_cell_angle_beta 100.79(3)
_cell_angle_gamma 90.00
_cell_formula_units_Z 2
_cell_length_a 10.460(2)
_cell_length_b 9.974(2)
_cell_length_c 19.618(4)
_cell_measurement_reflns_used 17920
_cell_measurement_temperature 150(2)
_cell_measurement_theta_max 27.47
_cell_measurement_theta_min 3.16
_cell_volume 2010.5(7)
_computing_cell_refinement 'RAPID AUTO'
_computing_data_collection 'RAPID AUTO'
_computing_data_reduction 'RAPID AUTO'
_computing_structure_refinement 'SHELXL-97 (Sheldrick, 1997)'
_computing_structure_solution 'SHELXS-97 (Sheldrick, 1990)'
_diffrn_ambient_temperature 150(2)
_diffrn_detector_area_resol_mean 0.01
_diffrn_measured_fraction_theta_full 0.990
_diffrn_measured_fraction_theta_max 0.990
_diffrn_measurement_device_type 'Rigaku R-AXIS RAPID IP'
_diffrn_measurement_method Oscillation
_diffrn_radiation_monochromator graphite
_diffrn_radiation_source 'Rotation anode'
_diffrn_radiation_type MoK\a
_diffrn_radiation_wavelength 0.71073
_diffrn_reflns_av_R_equivalents 0.0360
_diffrn_reflns_av_sigmaI/netI 0.0351
_diffrn_reflns_limit_h_max 13
_diffrn_reflns_limit_h_min -13
_diffrn_reflns_limit_k_max 12
_diffrn_reflns_limit_k_min -12
_diffrn_reflns_limit_l_max 25
_diffrn_reflns_limit_l_min -25
_diffrn_reflns_number 17920
_diffrn_reflns_theta_full 27.47
_diffrn_reflns_theta_max 27.47
_diffrn_reflns_theta_min 3.16
_diffrn_standards_decay_% none
_diffrn_standards_interval_count 0
_diffrn_standards_interval_time 0
_diffrn_standards_number 0
_exptl_absorpt_coefficient_mu 2.511
_exptl_absorpt_correction_T_max 0.686
_exptl_absorpt_correction_T_min 0.611
_exptl_absorpt_correction_type multi-scan
_exptl_absorpt_process_details 'ABSCOR by T.Higashi    8 March, 1995'
_exptl_crystal_colour yellow
_exptl_crystal_density_diffrn 2.617
_exptl_crystal_density_method 'not measured'
_exptl_crystal_description block
_exptl_crystal_F_000 1520
_exptl_crystal_size_max 0.20
_exptl_crystal_size_mid 0.18
_exptl_crystal_size_min 0.15
_refine_diff_density_max 1.008
_refine_diff_density_min -0.846
_refine_diff_density_rms 0.221
_refine_ls_extinction_method none
_refine_ls_goodness_of_fit_ref 1.184
_refine_ls_hydrogen_treatment constr
_refine_ls_matrix_type full
_refine_ls_number_parameters 289
_refine_ls_number_reflns 4560
_refine_ls_number_restraints 0
_refine_ls_restrained_S_all 1.184
_refine_ls_R_factor_all 0.0397
_refine_ls_R_factor_gt 0.0304
_refine_ls_shift/su_max 0.001
_refine_ls_shift/su_mean 0.000
_refine_ls_structure_factor_coef Fsqd
_refine_ls_weighting_details 'calc w=1/[\s^2^(Fo^2^)+(0.0431P)^2^+6.2402P] where P=(Fo^2^+2Fc^2^)/3'
_refine_ls_weighting_scheme calc
_refine_ls_wR_factor_gt 0.0784
_refine_ls_wR_factor_ref 0.0954
_reflns_number_gt 3897
_reflns_number_total 4560
_reflns_threshold_expression >2sigma(I)
_cod_data_source_file cg900352esup5.cif
_cod_data_source_block 792b
_cod_depositor_comments
;
The following automatic conversions were performed:

'_symmetry_cell_setting' value 'Monoclinic' changed to 'monoclinic'
according to /home/saulius/struct/CIF-dictionaries/cif_core.dic
dictionary named 'cif_core.dic' version 2.4.2 from 2011-04-26.

Automatic conversion script
Id: cif_fix_values 1891 2012-01-12 08:04:46Z andrius 
;
_cod_original_sg_symbol_H-M 'P 21/c'
_cod_database_code 4509567

loop_
_symmetry_equiv_pos_as_xyz
'x, y, z'
'-x, y+1/2, -z+1/2'
'-x, -y, -z'
'x, -y-1/2, z-1/2'

loop_
_atom_site_label
_atom_site_type_symbol
_atom_site_fract_x
_atom_site_fract_y
_atom_site_fract_z
_atom_site_U_iso_or_equiv
_atom_site_adp_type
_atom_site_occupancy
_atom_site_symmetry_multiplicity
_atom_site_calc_flag
_atom_site_refinement_flags
Mo1 Mo 0.02752(4) 0.52592(4) -0.08645(2) 0.01106(10) Uani 1 1 d .
Mo2 Mo 0.17961(4) 0.20552(4) 0.07522(2) 0.01420(11) Uani 1 1 d .
Mo3 Mo -0.07487(4) 0.23561(4) -0.04799(2) 0.01288(11) Uani 1 1 d .
Mo4 Mo 0.27743(4) 0.50200(4) 0.03646(2) 0.01276(11) Uani 1 1 d .
O1 O 0.2868(3) 0.3601(3) 0.10168(18) 0.0157(7) Uani 1 1 d .
O2 O 0.2145(4) 0.1092(4) 0.1475(2) 0.0230(8) Uani 1 1 d .
O3 O -0.2200(4) 0.1557(4) -0.0639(2) 0.0208(8) Uani 1 1 d .
O4 O 0.0814(3) 0.3899(3) -0.00036(17) 0.0125(6) Uani 1 1 d .
O5 O 0.3877(3) 0.6107(4) 0.07951(19) 0.0197(8) Uani 1 1 d .
O6 O 0.0504(3) 0.3391(4) 0.13215(18) 0.0159(7) Uani 1 1 d .
O7 O 0.0071(3) 0.1487(3) 0.03395(18) 0.0149(7) Uani 1 1 d .
O8 O 0.2637(4) 0.1373(4) 0.0173(2) 0.0248(8) Uani 1 1 d .
O9 O 0.0120(4) 0.1728(4) -0.10772(19) 0.0209(8) Uani 1 1 d .
O10 O 0.1621(3) 0.6271(3) -0.02693(17) 0.0117(6) Uani 1 1 d .
O11 O 0.1134(3) 0.4532(4) -0.14180(18) 0.0180(7) Uani 1 1 d .
O12 O 0.3493(3) 0.4306(4) -0.0261(2) 0.0220(8) Uani 1 1 d .
O13 O -0.1248(3) 0.4101(3) -0.09661(17) 0.0127(6) Uani 1 1 d .
N1 N 0.1279(5) -0.0567(5) -0.1402(3) 0.0270(11) Uani 1 1 d .
N2 N 0.6655(6) -0.2718(5) -0.3768(3) 0.0353(14) Uani 1 1 d .
C1 C 0.0775(6) -0.0908(6) -0.2060(3) 0.0273(12) Uani 1 1 d .
H1A H 0.0034 -0.0476 -0.2295 0.033 Uiso 1 1 calc R
C2 C 0.1354(5) -0.1896(6) -0.2385(3) 0.0228(11) Uani 1 1 d .
H2A H 0.1008 -0.2127 -0.2841 0.027 Uiso 1 1 calc R
C3 C 0.2453(5) -0.2548(5) -0.2033(3) 0.0167(10) Uani 1 1 d .
C4 C 0.2919(5) -0.2210(5) -0.1346(3) 0.0199(10) Uani 1 1 d .
H4A H 0.3629 -0.2661 -0.1091 0.024 Uiso 1 1 calc R
C5 C 0.2322(6) -0.1200(6) -0.1043(3) 0.0274(12) Uani 1 1 d .
H5A H 0.2645 -0.0955 -0.0586 0.033 Uiso 1 1 calc R
C6 C 0.3069(5) -0.3608(5) -0.2418(3) 0.0197(10) Uani 1 1 d .
H6A H 0.3326 -0.3195 -0.2819 0.024 Uiso 1 1 calc R
H6B H 0.2416 -0.4281 -0.2587 0.024 Uiso 1 1 calc R
C7 C 0.4247(5) -0.4305(6) -0.1996(3) 0.0213(11) Uani 1 1 d .
H7A H 0.3971 -0.4835 -0.1635 0.026 Uiso 1 1 calc R
H7B H 0.4854 -0.3633 -0.1773 0.026 Uiso 1 1 calc R
C8 C 0.4956(5) -0.5234(5) -0.2443(3) 0.0205(11) Uani 1 1 d .
H8A H 0.5611 -0.5760 -0.2142 0.025 Uiso 1 1 calc R
H8B H 0.4335 -0.5847 -0.2709 0.025 Uiso 1 1 calc R
C9 C 0.5591(5) -0.4404(5) -0.2927(3) 0.0180(10) Uani 1 1 d .
C10 C 0.5022(5) -0.4250(7) -0.3619(3) 0.0263(12) Uani 1 1 d .
H10A H 0.4273 -0.4727 -0.3804 0.032 Uiso 1 1 calc R
C11 C 0.5564(6) -0.3395(7) -0.4027(3) 0.0323(14) Uani 1 1 d .
H11A H 0.5175 -0.3281 -0.4490 0.039 Uiso 1 1 calc R
C12 C 0.7252(7) -0.2855(7) -0.3109(4) 0.0334(14) Uani 1 1 d .
H12A H 0.8010 -0.2378 -0.2942 0.040 Uiso 1 1 calc R
C13 C 0.6740(5) -0.3711(6) -0.2676(3) 0.0229(11) Uani 1 1 d .
H13A H 0.7160 -0.3824 -0.2218 0.027 Uiso 1 1 calc R

loop_
_atom_site_aniso_label
_atom_site_aniso_U_11
_atom_site_aniso_U_22
_atom_site_aniso_U_33
_atom_site_aniso_U_23
_atom_site_aniso_U_13
_atom_site_aniso_U_12
Mo1 0.01300(19) 0.0110(2) 0.00980(19) -0.00039(14) 0.00362(14) -0.00022(15)
Mo2 0.0163(2) 0.0111(2) 0.0152(2) 0.00118(15) 0.00278(16) 0.00187(16)
Mo3 0.0161(2) 0.0097(2) 0.0127(2) -0.00142(14) 0.00238(15) -0.00001(16)
Mo4 0.01162(19) 0.0126(2) 0.0143(2) -0.00030(15) 0.00292(15) -0.00050(16)
O1 0.0156(16) 0.0150(17) 0.0146(17) 0.0019(13) -0.0020(13) 0.0029(14)
O2 0.0289(19) 0.0179(18) 0.0208(19) 0.0055(14) 0.0012(15) 0.0028(17)
O3 0.0205(18) 0.0159(18) 0.025(2) -0.0025(14) 0.0003(15) -0.0073(16)
O4 0.0133(15) 0.0122(16) 0.0125(16) 0.0009(12) 0.0034(12) -0.0011(13)
O5 0.0178(17) 0.0162(18) 0.024(2) -0.0008(14) 0.0016(14) -0.0071(15)
O6 0.0180(16) 0.0165(17) 0.0139(17) 0.0016(13) 0.0048(13) 0.0004(15)
O7 0.0173(16) 0.0092(15) 0.0174(17) 0.0013(13) 0.0015(13) -0.0052(14)
O8 0.0242(19) 0.027(2) 0.025(2) -0.0009(16) 0.0096(16) 0.0023(17)
O9 0.029(2) 0.0158(18) 0.0184(18) -0.0022(14) 0.0050(15) 0.0077(16)
O10 0.0124(15) 0.0071(15) 0.0164(17) -0.0003(12) 0.0050(12) -0.0015(13)
O11 0.0173(17) 0.0216(19) 0.0164(17) -0.0028(14) 0.0061(13) 0.0029(15)
O12 0.0179(17) 0.026(2) 0.0227(19) -0.0027(16) 0.0064(15) 0.0016(16)
O13 0.0146(15) 0.0101(15) 0.0134(16) -0.0012(12) 0.0025(12) -0.0019(13)
N1 0.032(3) 0.025(3) 0.029(3) -0.004(2) 0.019(2) 0.003(2)
N2 0.055(4) 0.024(3) 0.034(3) 0.012(2) 0.028(3) 0.020(3)
C1 0.027(3) 0.027(3) 0.028(3) 0.001(2) 0.006(2) -0.003(2)
C2 0.026(3) 0.021(3) 0.023(3) -0.001(2) 0.008(2) 0.003(2)
C3 0.020(2) 0.012(2) 0.018(2) -0.0006(18) 0.007(2) 0.001(2)
C4 0.024(3) 0.014(2) 0.022(3) -0.0009(19) 0.006(2) -0.004(2)
C5 0.040(3) 0.032(3) 0.012(2) -0.005(2) 0.010(2) -0.007(3)
C6 0.019(2) 0.018(3) 0.022(3) -0.007(2) 0.005(2) 0.006(2)
C7 0.020(2) 0.028(3) 0.017(2) 0.002(2) 0.005(2) -0.001(2)
C8 0.020(2) 0.018(2) 0.026(3) 0.004(2) 0.010(2) 0.001(2)
C9 0.021(2) 0.018(2) 0.017(2) 0.0001(19) 0.0075(19) 0.008(2)
C10 0.020(3) 0.038(3) 0.020(3) 0.002(2) 0.003(2) 0.011(3)
C11 0.039(3) 0.040(4) 0.019(3) 0.008(2) 0.009(2) 0.022(3)
C12 0.033(3) 0.031(3) 0.041(4) -0.005(3) 0.019(3) -0.011(3)
C13 0.023(3) 0.028(3) 0.019(3) -0.002(2) 0.008(2) -0.003(2)

loop_
_atom_type_symbol
_atom_type_description
_atom_type_scat_dispersion_real
_atom_type_scat_dispersion_imag
_atom_type_scat_source
C C 0.0033 0.0016 'International Tables Vol C Tables 4.2.6.8 and 6.1.1.4'
Mo Mo -1.6832 0.6857 'International Tables Vol C Tables 4.2.6.8 and 6.1.1.4'
O O 0.0106 0.0060 'International Tables Vol C Tables 4.2.6.8 and 6.1.1.4'
N N 0.0061 0.0033 'International Tables Vol C Tables 4.2.6.8 and 6.1.1.4'
H H 0.0000 0.0000 'International Tables Vol C Tables 4.2.6.8 and 6.1.1.4'

loop_
_geom_angle_atom_site_label_1
_geom_angle_atom_site_label_2
_geom_angle_atom_site_label_3
_geom_angle
_geom_angle_site_symmetry_1
_geom_angle_site_symmetry_3
O11 Mo1 O6 104.77(17) . 3_565
O11 Mo1 O10 101.35(16) . .
O6 Mo1 O10 97.19(15) 3_565 .
O11 Mo1 O13 101.64(16) . .
O6 Mo1 O13 96.39(15) 3_565 .
O10 Mo1 O13 149.25(14) . .
O11 Mo1 O4 98.07(15) . .
O6 Mo1 O4 157.15(14) 3_565 .
O10 Mo1 O4 78.56(13) . .
O13 Mo1 O4 78.24(13) . .
O11 Mo1 O4 173.60(15) . 3_565
O6 Mo1 O4 81.61(14) 3_565 3_565
O10 Mo1 O4 77.01(12) . 3_565
O13 Mo1 O4 77.86(12) . 3_565
O4 Mo1 O4 75.56(13) . 3_565
O11 Mo1 Mo4 89.71(12) . .
O6 Mo1 Mo4 133.04(12) 3_565 .
O10 Mo1 Mo4 35.85(10) . .
O13 Mo1 Mo4 124.55(10) . .
O4 Mo1 Mo4 46.35(9) . .
O4 Mo1 Mo4 85.42(8) 3_565 .
O2 Mo2 O8 105.94(19) . .
O2 Mo2 O7 102.91(17) . .
O8 Mo2 O7 99.36(18) . .
O2 Mo2 O1 101.86(17) . .
O8 Mo2 O1 98.77(17) . .
O7 Mo2 O1 143.76(14) . .
O2 Mo2 O6 88.63(16) . .
O8 Mo2 O6 165.40(16) . .
O7 Mo2 O6 77.70(14) . .
O1 Mo2 O6 76.88(14) . .
O2 Mo2 O4 157.97(16) . .
O8 Mo2 O4 96.09(16) . .
O7 Mo2 O4 73.35(13) . .
O1 Mo2 O4 73.73(13) . .
O6 Mo2 O4 69.34(11) . .
O3 Mo3 O9 105.77(19) . .
O3 Mo3 O7 100.95(17) . .
O9 Mo3 O7 101.44(17) . .
O3 Mo3 O13 100.16(16) . .
O9 Mo3 O13 96.61(16) . .
O7 Mo3 O13 147.20(14) . .
O3 Mo3 O4 158.57(16) . .
O9 Mo3 O4 95.38(15) . .
O7 Mo3 O4 77.71(13) . .
O13 Mo3 O4 73.49(13) . .
O3 Mo3 O10 87.07(15) . 3_565
O9 Mo3 O10 164.41(15) . 3_565
O7 Mo3 O10 84.32(14) . 3_565
O13 Mo3 O10 71.99(12) . 3_565
O4 Mo3 O10 71.50(11) . 3_565
O5 Mo4 O12 105.97(18) . .
O5 Mo4 O1 101.37(16) . .
O12 Mo4 O1 101.47(17) . .
O5 Mo4 O10 100.74(16) . .
O12 Mo4 O10 96.25(16) . .
O1 Mo4 O10 146.50(14) . .
O5 Mo4 O13 88.50(15) . 3_565
O12 Mo4 O13 163.02(15) . 3_565
O1 Mo4 O13 83.87(13) . 3_565
O10 Mo4 O13 71.87(12) . 3_565
O5 Mo4 O4 160.44(15) . .
O12 Mo4 O4 93.30(15) . .
O1 Mo4 O4 77.45(13) . .
O10 Mo4 O4 73.32(12) . .
O13 Mo4 O4 71.95(12) 3_565 .
O5 Mo4 Mo1 135.25(13) . .
O12 Mo4 Mo1 84.13(13) . .
O1 Mo4 Mo1 119.54(10) . .
O10 Mo4 Mo1 34.55(9) . .
O13 Mo4 Mo1 79.27(8) 3_565 .
O4 Mo4 Mo1 42.10(8) . .
Mo4 O1 Mo2 117.55(17) . .
Mo1 O4 Mo3 92.33(12) . .
Mo1 O4 Mo4 91.55(12) . .
Mo3 O4 Mo4 163.78(16) . .
Mo1 O4 Mo1 104.44(13) . 3_565
Mo3 O4 Mo1 97.32(12) . 3_565
Mo4 O4 Mo1 96.94(12) . 3_565
Mo1 O4 Mo2 163.58(16) . .
Mo3 O4 Mo2 85.97(11) . .
Mo4 O4 Mo2 85.87(11) . .
Mo1 O4 Mo2 91.96(11) 3_565 .
Mo1 O6 Mo2 117.09(17) 3_565 .
Mo3 O7 Mo2 117.74(17) . .
Mo1 O10 Mo4 109.60(15) . .
Mo1 O10 Mo3 111.26(14) . 3_565
Mo4 O10 Mo3 103.74(14) . 3_565
Mo1 O13 Mo3 109.32(16) . .
Mo1 O13 Mo4 110.51(14) . 3_565
Mo3 O13 Mo4 103.17(14) . 3_565
C5 N1 C1 121.3(5) . .
C12 N2 C11 121.9(5) . .
N1 C1 C2 120.0(6) . .
N1 C1 H1A 120.0 . .
C2 C1 H1A 120.0 . .
C1 C2 C3 120.1(5) . .
C1 C2 H2A 119.9 . .
C3 C2 H2A 119.9 . .
C4 C3 C2 118.5(5) . .
C4 C3 C6 123.4(5) . .
C2 C3 C6 118.1(5) . .
C5 C4 C3 119.5(5) . .
C5 C4 H4A 120.3 . .
C3 C4 H4A 120.3 . .
N1 C5 C4 120.5(5) . .
N1 C5 H5A 119.7 . .
C4 C5 H5A 119.7 . .
C3 C6 C7 115.2(4) . .
C3 C6 H6A 108.5 . .
C7 C6 H6A 108.5 . .
C3 C6 H6B 108.5 . .
C7 C6 H6B 108.5 . .
H6A C6 H6B 107.5 . .
C6 C7 C8 112.9(4) . .
C6 C7 H7A 109.0 . .
C8 C7 H7A 109.0 . .
C6 C7 H7B 109.0 . .
C8 C7 H7B 109.0 . .
H7A C7 H7B 107.8 . .
C9 C8 C7 110.0(4) . .
C9 C8 H8A 109.7 . .
C7 C8 H8A 109.7 . .
C9 C8 H8B 109.7 . .
C7 C8 H8B 109.7 . .
H8A C8 H8B 108.2 . .
C10 C9 C13 118.4(5) . .
C10 C9 C8 121.4(5) . .
C13 C9 C8 120.1(5) . .
C11 C10 C9 119.7(6) . .
C11 C10 H10A 120.2 . .
C9 C10 H10A 120.2 . .
N2 C11 C10 120.6(6) . .
N2 C11 H11A 119.7 . .
C10 C11 H11A 119.7 . .
N2 C12 C13 119.6(6) . .
N2 C12 H12A 120.2 . .
C13 C12 H12A 120.2 . .
C12 C13 C9 119.8(6) . .
C12 C13 H13A 120.1 . .
C9 C13 H13A 120.1 . .

loop_
_geom_bond_atom_site_label_1
_geom_bond_atom_site_label_2
_geom_bond_distance
_geom_bond_site_symmetry_2
Mo1 O11 1.696(3) .
Mo1 O6 1.734(4) 3_565
Mo1 O10 1.936(3) .
Mo1 O13 1.948(3) .
Mo1 O4 2.157(3) .
Mo1 O4 2.373(3) 3_565
Mo1 Mo4 3.2163(12) .
Mo2 O2 1.695(4) .
Mo2 O8 1.704(4) .
Mo2 O7 1.920(3) .
Mo2 O1 1.920(3) .
Mo2 O6 2.327(3) .
Mo2 O4 2.463(3) .
Mo3 O3 1.690(4) .
Mo3 O9 1.729(4) .
Mo3 O7 1.885(3) .
Mo3 O13 2.006(3) .
Mo3 O4 2.312(3) .
Mo3 O10 2.317(3) 3_565
Mo4 O5 1.689(4) .
Mo4 O12 1.710(4) .
Mo4 O1 1.898(3) .
Mo4 O10 2.000(3) .
Mo4 O13 2.327(3) 3_565
Mo4 O4 2.328(3) .
O4 Mo1 2.373(3) 3_565
O6 Mo1 1.734(4) 3_565
O10 Mo3 2.317(3) 3_565
O13 Mo4 2.327(3) 3_565
N1 C5 1.341(8) .
N1 C1 1.343(8) .
N2 C12 1.333(9) .
N2 C11 1.341(9) .
C1 C2 1.374(8) .
C1 H1A 0.9300 .
C2 C3 1.387(8) .
C2 H2A 0.9300 .
C3 C4 1.387(7) .
C3 C6 1.511(7) .
C4 C5 1.377(8) .
C4 H4A 0.9300 .
C5 H5A 0.9300 .
C6 C7 1.518(7) .
C6 H6A 0.9700 .
C6 H6B 0.9700 .
C7 C8 1.555(7) .
C7 H7A 0.9700 .
C7 H7B 0.9700 .
C8 C9 1.505(7) .
C8 H8A 0.9700 .
C8 H8B 0.9700 .
C9 C10 1.384(7) .
C9 C13 1.395(8) .
C10 C11 1.365(9) .
C10 H10A 0.9300 .
C11 H11A 0.9300 .
C12 C13 1.381(8) .
C12 H12A 0.9300 .
C13 H13A 0.9300 .
